data_7215987
loop_
_publ_author_name
'Ahipa, T. N.'
'Kumar, Vijith'
'Shankar Rao, D. S.'
'Prasad, Subbarao Krishna'
'Adhikari, Airody Vasudeva'

_publ_section_title
;
 New 4-(2-(4-alkoxyphenyl)-6-methoxypyridin-4-yl)benzonitriles: synthesis,
 liquid crystalline behavior and photo physical properties
;
_journal_issue 25
_journal_name_full CrystEngComm
_journal_page_first 5573
_journal_paper_doi 10.1039/c4ce00128a
_journal_volume 16
_journal_year 2014
_chemical_compound_source 'see text'
_chemical_formula_moiety 'C23 H22 N2 O2'
_chemical_formula_sum 'C23 H22 N2 O2'
_chemical_formula_weight 358.43
_chemical_name_systematic ?
_space_group_IT_number 2
_symmetry_cell_setting triclinic
_symmetry_Int_Tables_number 2
_symmetry_space_group_name_Hall '-P 1'
_symmetry_space_group_name_H-M 'P -1'
_atom_sites_solution_hydrogens geom
_atom_sites_solution_primary direct
_atom_sites_solution_secondary difmap
_cell_angle_alpha 99.677(9)
_cell_angle_beta 95.437(9)
_cell_angle_gamma 103.089(8)
_cell_formula_units_Z 2
_cell_length_a 8.978(3)
_cell_length_b 10.677(3)
_cell_length_c 10.877(3)
_cell_measurement_reflns_used 3545
_cell_measurement_temperature 296(2)
_cell_measurement_theta_max 22.08
_cell_measurement_theta_min 2.35
_cell_volume 991.5(5)
_computing_cell_refinement 'Bruker SAINT'
_computing_data_collection 'Bruker GIS'
_computing_data_reduction 'Bruker SAINT'
_computing_publication_material 'PLATON (Spek, 2003)'
_computing_structure_refinement 'SHELXL-97 (Sheldrick, 1997)'
_computing_structure_solution 'SHELXS-97 (Sheldrick, 2008)'
_diffrn_ambient_temperature 296(2)
_diffrn_measured_fraction_theta_full 0.993
_diffrn_measured_fraction_theta_max 0.993
_diffrn_measurement_device_type 'Bruker Smart X2S'
_diffrn_measurement_method '\w scans'
_diffrn_radiation_monochromator 'doubly curved silicon crystal'
_diffrn_radiation_probe x-ray
_diffrn_radiation_source 'micro-focus sealed tube'
_diffrn_radiation_type MoK\a
_diffrn_radiation_wavelength 0.71073
_diffrn_reflns_av_R_equivalents 0.0518
_diffrn_reflns_av_sigmaI/netI 0.0412
_diffrn_reflns_limit_h_max 11
_diffrn_reflns_limit_h_min -11
_diffrn_reflns_limit_k_max 13
_diffrn_reflns_limit_k_min -13
_diffrn_reflns_limit_l_max 13
_diffrn_reflns_limit_l_min -13
_diffrn_reflns_number 21008
_diffrn_reflns_reduction_process
;
;
_diffrn_reflns_theta_full 26.00
_diffrn_reflns_theta_max 26.00
_diffrn_reflns_theta_min 1.92
_exptl_absorpt_coefficient_mu 0.077
_exptl_absorpt_correction_T_max 0.9810
_exptl_absorpt_correction_T_min 0.9765
_exptl_absorpt_correction_type multi-scan
_exptl_absorpt_process_details
;
SADABS-2008/1 (Bruker,2008) was used for absorption correction.
R(int) was 0.1662 before and 0.1080 after correction.
The Ratio of minimum to maximum transmission is 0.4751.
The \l/2 correction factor is 0.0015.
;
_exptl_crystal_colour colourless
_exptl_crystal_density_diffrn 1.201
_exptl_crystal_density_method 'Not Measured'
_exptl_crystal_description block
_exptl_crystal_F_000 380
_exptl_crystal_size_max 0.31
_exptl_crystal_size_mid 0.29
_exptl_crystal_size_min 0.25
_refine_diff_density_max 0.136
_refine_diff_density_min -0.175
_refine_diff_density_rms 0.038
_refine_ls_extinction_method none
_refine_ls_goodness_of_fit_ref 0.994
_refine_ls_hydrogen_treatment mixed
_refine_ls_matrix_type full
_refine_ls_number_parameters 254
_refine_ls_number_reflns 3862
_refine_ls_number_restraints 0
_refine_ls_restrained_S_all 0.994
_refine_ls_R_factor_all 0.1079
_refine_ls_R_factor_gt 0.0537
_refine_ls_shift/su_max 0.000
_refine_ls_shift/su_mean 0.000
_refine_ls_structure_factor_coef Fsqd
_refine_ls_weighting_details 'calc w=1/[\s^2^(Fo^2^)+(0.0855P)^2^]         where P=(Fo^2^+2Fc^2^)/3'
_refine_ls_weighting_scheme calc
_refine_ls_wR_factor_gt 0.1352
_refine_ls_wR_factor_ref 0.1590
_reflns_number_gt 2109
_reflns_number_total 3862
_reflns_threshold_expression I>2\s(I)
_cod_data_source_file c4ce00128a2.cif
_cod_data_source_block red
_cod_depositor_comments
;
The following automatic conversions were performed:

'_symmetry_cell_setting' value 'Triclinic' changed to 'triclinic'
according to
/usr/data/users/saulius/crontab/automatic-downloads/rss-feeds/RSC/lib/dictionaries/cif_core.dic
dictionary named 'cif_core.dic' version 2.4.2 from 2011-04-26.

Automatic conversion script
Id: cif_fix_values 2281 2013-09-26 08:29:07Z andrius 

 Adding full bibliography for 7215986--7215987.cif.
;
_cod_database_code 7215987

loop_
_symmetry_equiv_pos_site_id
_symmetry_equiv_pos_as_xyz
1 x,y,z
2 -x,-y,-z

loop_
_atom_site_aniso_label
_atom_site_aniso_U_11
_atom_site_aniso_U_22
_atom_site_aniso_U_33
_atom_site_aniso_U_23
_atom_site_aniso_U_13
_atom_site_aniso_U_12
O1 0.0741(9) 0.0645(8) 0.0876(10) 0.0277(7) 0.0268(8) 0.0357(7)
O2 0.0851(11) 0.0703(9) 0.1068(11) 0.0414(8) 0.0354(9) 0.0327(8)
N1 0.0645(10) 0.0545(10) 0.0662(10) 0.0134(8) 0.0084(8) 0.0228(8)
N2 0.142(2) 0.0929(16) 0.1235(17) 0.0364(13) 0.0158(15) 0.0709(15)
C1 0.0913(16) 0.0677(14) 0.0862(15) 0.0193(12) 0.0073(13) 0.0392(13)
C2 0.0684(13) 0.0570(12) 0.0756(14) 0.0136(10) 0.0056(11) 0.0289(10)
C3 0.0828(15) 0.0691(13) 0.0751(14) 0.0157(11) 0.0188(12) 0.0392(12)
C4 0.0800(14) 0.0671(13) 0.0659(12) 0.0188(10) 0.0152(11) 0.0360(11)
C5 0.0565(11) 0.0569(11) 0.0595(12) 0.0108(9) 0.0050(9) 0.0247(9)
C6 0.0762(14) 0.0737(14) 0.0664(13) 0.0161(10) 0.0130(11) 0.0367(11)
C7 0.0833(15) 0.0775(14) 0.0685(13) 0.0258(11) 0.0101(11) 0.0382(12)
C8 0.0558(11) 0.0558(11) 0.0562(11) 0.0048(9) 0.0026(9) 0.0225(9)
C9 0.0637(12) 0.0596(12) 0.0735(13) 0.0177(10) 0.0158(10) 0.0244(10)
C10 0.0644(12) 0.0542(12) 0.0694(13) 0.0135(10) 0.0099(10) 0.0191(10)
C11 0.0598(11) 0.0497(10) 0.0571(11) 0.0088(9) 0.0044(9) 0.0212(9)
C12 0.0666(12) 0.0523(11) 0.0607(11) 0.0127(9) 0.0072(10) 0.0244(10)
C13 0.0615(11) 0.0470(10) 0.0581(11) 0.0133(8) 0.0063(9) 0.0213(9)
C14 0.0762(13) 0.0548(11) 0.0662(12) 0.0209(9) 0.0159(10) 0.0291(10)
C15 0.0776(14) 0.0526(11) 0.0684(12) 0.0180(9) 0.0128(11) 0.0360(10)
C16 0.0607(12) 0.0554(11) 0.0645(12) 0.0142(9) 0.0117(10) 0.0247(9)
C17 0.0739(14) 0.0573(12) 0.1017(16) 0.0335(11) 0.0288(12) 0.0296(11)
C18 0.0725(14) 0.0583(12) 0.0988(15) 0.0269(11) 0.0223(12) 0.0359(11)
C19 0.0682(14) 0.0569(13) 0.0717(15) 0.0143(11) 0.0115(12) 0.0302(11)
C20 0.0667(13) 0.0655(13) 0.0705(13) 0.0068(10) 0.0089(11) 0.0258(10)
C21 0.0724(14) 0.0765(14) 0.0927(15) 0.0104(12) 0.0194(12) 0.0349(12)
C22 0.0990(19) 0.127(2) 0.113(2) 0.0185(17) 0.0385(16) 0.0595(18)
C23 0.0937(17) 0.0735(15) 0.1195(19) 0.0454(13) 0.0247(15) 0.0343(13)

loop_
_atom_site_label
_atom_site_type_symbol
_atom_site_thermal_displace_type
_atom_site_fract_x
_atom_site_fract_y
_atom_site_fract_z
_atom_site_occupancy
_atom_site_U_iso_or_equiv
_atom_site_calc_flag
_atom_site_refinement_flags
O1 O Uani 0.53672(16) 0.33556(13) 0.07607(13) 1.000 0.0698(5) . .
O2 O Uani -0.21079(17) 0.22135(13) 0.51178(14) 1.000 0.0808(6) . .
N1 N Uani -0.04279(18) 0.29351(14) 0.37655(14) 1.000 0.0603(6) . .
N2 N Uani -0.5324(3) 0.9991(2) 0.3036(2) 1.000 0.1109(10) . .
C1 C Uani -0.4758(3) 0.9151(2) 0.3125(2) 1.000 0.0784(9) . .
C2 C Uani -0.4048(2) 0.80886(19) 0.32268(19) 1.000 0.0650(8) . .
C3 C Uani -0.4072(2) 0.75557(19) 0.43074(19) 1.000 0.0716(8) . .
C4 C Uani -0.3394(2) 0.65323(19) 0.43915(19) 1.000 0.0670(8) . .
C5 C Uani -0.2687(2) 0.60127(17) 0.34209(17) 1.000 0.0562(7) . .
C6 C Uani -0.2682(2) 0.6554(2) 0.23416(18) 1.000 0.0686(8) . .
C7 C Uani -0.3351(2) 0.7586(2) 0.2245(2) 1.000 0.0721(8) . .
C8 C Uani -0.1920(2) 0.49352(18) 0.35431(17) 1.000 0.0556(6) . .
C9 C Uani -0.2407(2) 0.40292(18) 0.42812(18) 1.000 0.0631(7) . .
C10 C Uani -0.1607(2) 0.30658(18) 0.43564(18) 1.000 0.0617(7) . .
C11 C Uani 0.0080(2) 0.38279(17) 0.30507(16) 1.000 0.0547(6) . .
C12 C Uani -0.0650(2) 0.48252(17) 0.29257(17) 1.000 0.0582(7) . .
C13 C Uani 0.1444(2) 0.36808(16) 0.24339(16) 1.000 0.0540(6) . .
C14 C Uani 0.2034(2) 0.25890(18) 0.24586(17) 1.000 0.0621(7) . .
C15 C Uani 0.3333(2) 0.24410(18) 0.19243(17) 1.000 0.0620(7) . .
C16 C Uani 0.4085(2) 0.34004(18) 0.13307(17) 1.000 0.0580(7) . .
C17 C Uani 0.3508(2) 0.44952(19) 0.1283(2) 1.000 0.0722(8) . .
C18 C Uani 0.2230(2) 0.46260(19) 0.1830(2) 1.000 0.0712(8) . .
C19 C Uani 0.6028(3) 0.2261(2) 0.0783(2) 1.000 0.0629(8) . .
C20 C Uani 0.7348(2) 0.24241(19) 0.00309(19) 1.000 0.0668(8) . .
C21 C Uani 0.8167(2) 0.1325(2) -0.0008(2) 1.000 0.0780(8) . .
C22 C Uani 0.9467(3) 0.1482(3) -0.0802(2) 1.000 0.1068(11) . .
C23 C Uani -0.1308(3) 0.1209(2) 0.5212(2) 1.000 0.0895(10) . .
H3 H Uiso -0.45430 0.78880 0.49700 1.000 0.0860 calc R
H4 H Uiso -0.34110 0.61820 0.51190 1.000 0.0800 calc R
H6 H Uiso -0.22220 0.62150 0.16740 1.000 0.0820 calc R
H7 H Uiso -0.33300 0.79410 0.15210 1.000 0.0860 calc R
H9 H Uiso -0.32450 0.40630 0.47150 1.000 0.0760 calc R
H12 H Uiso -0.02880 0.54240 0.24270 1.000 0.0700 calc R
H14 H Uiso 0.15360 0.19340 0.28500 1.000 0.0750 calc R
H15 H Uiso 0.37010 0.17000 0.19630 1.000 0.0740 calc R
H17 H Uiso 0.39930 0.51420 0.08760 1.000 0.0870 calc R
H18 H Uiso 0.18720 0.53740 0.17990 1.000 0.0850 calc R
H19A H Uiso 0.518(2) 0.143(2) 0.0373(17) 1.000 0.082(6) . .
H19B H Uiso 0.635(2) 0.2197(19) 0.163(2) 1.000 0.082(7) . .
H20A H Uiso 0.80860 0.32510 0.03910 1.000 0.0800 calc R
H20B H Uiso 0.69650 0.24620 -0.08230 1.000 0.0800 calc R
H21A H Uiso 0.85800 0.13040 0.08430 1.000 0.0940 calc R
H21B H Uiso 0.74260 0.04950 -0.03470 1.000 0.0940 calc R
H22A H Uiso 1.02240 0.22870 -0.04530 1.000 0.1600 calc R
H22B H Uiso 0.90640 0.15010 -0.16470 1.000 0.1600 calc R
H22C H Uiso 0.99380 0.07590 -0.08110 1.000 0.1600 calc R
H23A H Uiso -0.17970 0.06450 0.57350 1.000 0.1340 calc R
H23B H Uiso -0.02550 0.16030 0.55760 1.000 0.1340 calc R
H23C H Uiso -0.13370 0.07040 0.43870 1.000 0.1340 calc R

loop_
_atom_type_symbol
_atom_type_description
_atom_type_scat_dispersion_real
_atom_type_scat_dispersion_imag
_atom_type_scat_source
O O 0.0106 0.0060 'International Tables Vol C Tables 4.2.6.8 and 6.1.1.4'
N N 0.0061 0.0033 'International Tables Vol C Tables 4.2.6.8 and 6.1.1.4'
H H 0.0000 0.0000 'International Tables Vol C Tables 4.2.6.8 and 6.1.1.4'
C C 0.0033 0.0016 'International Tables Vol C Tables 4.2.6.8 and 6.1.1.4'

loop_
_geom_angle_atom_site_label_1
_geom_angle_atom_site_label_2
_geom_angle_atom_site_label_3
_geom_angle
_geom_angle_publ_flag
C16 O1 C19 119.03(16) yes
C10 O2 C23 117.16(16) yes
C10 N1 C11 117.66(16) yes
N2 C1 C2 179.6(2) yes
C1 C2 C3 120.17(18) no
C1 C2 C7 120.02(19) no
C3 C2 C7 119.81(18) no
C2 C3 C4 119.64(18) no
C3 C4 C5 121.63(18) no
C4 C5 C6 117.94(17) no
C4 C5 C8 120.90(17) no
C6 C5 C8 121.13(17) no
C5 C6 C7 121.13(18) no
C2 C7 C6 119.85(19) no
C5 C8 C9 121.93(17) no
C5 C8 C12 120.40(17) no
C9 C8 C12 117.66(17) no
C8 C9 C10 118.06(17) no
O2 C10 N1 119.04(17) yes
O2 C10 C9 115.90(17) yes
N1 C10 C9 125.06(18) yes
N1 C11 C12 121.05(17) yes
N1 C11 C13 116.32(16) yes
C12 C11 C13 122.64(16) no
C8 C12 C11 120.50(17) no
C11 C13 C14 120.98(16) no
C11 C13 C18 122.66(16) no
C14 C13 C18 116.34(17) no
C13 C14 C15 122.39(17) no
C14 C15 C16 119.70(18) no
O1 C16 C15 124.91(17) yes
O1 C16 C17 116.12(17) yes
C15 C16 C17 118.97(17) no
C16 C17 C18 120.25(19) no
C13 C18 C17 122.34(18) no
O1 C19 C20 107.75(17) yes
C19 C20 C21 113.06(17) no
C20 C21 C22 112.45(19) no
C2 C3 H3 120.00 no
C4 C3 H3 120.00 no
C3 C4 H4 119.00 no
C5 C4 H4 119.00 no
C5 C6 H6 119.00 no
C7 C6 H6 119.00 no
C2 C7 H7 120.00 no
C6 C7 H7 120.00 no
C8 C9 H9 121.00 no
C10 C9 H9 121.00 no
C8 C12 H12 120.00 no
C11 C12 H12 120.00 no
C13 C14 H14 119.00 no
C15 C14 H14 119.00 no
C14 C15 H15 120.00 no
C16 C15 H15 120.00 no
C16 C17 H17 120.00 no
C18 C17 H17 120.00 no
C13 C18 H18 119.00 no
C17 C18 H18 119.00 no
O1 C19 H19A 107.2(11) no
O1 C19 H19B 110.9(12) no
C20 C19 H19A 110.6(10) no
C20 C19 H19B 111.8(11) no
H19A C19 H19B 108.5(16) no
C19 C20 H20A 109.00 no
C19 C20 H20B 109.00 no
C21 C20 H20A 109.00 no
C21 C20 H20B 109.00 no
H20A C20 H20B 108.00 no
C20 C21 H21A 109.00 no
C20 C21 H21B 109.00 no
C22 C21 H21A 109.00 no
C22 C21 H21B 109.00 no
H21A C21 H21B 108.00 no
C21 C22 H22A 109.00 no
C21 C22 H22B 109.00 no
C21 C22 H22C 110.00 no
H22A C22 H22B 109.00 no
H22A C22 H22C 109.00 no
H22B C22 H22C 109.00 no
O2 C23 H23A 109.00 no
O2 C23 H23B 109.00 no
O2 C23 H23C 109.00 no
H23A C23 H23B 109.00 no
H23A C23 H23C 109.00 no
H23B C23 H23C 110.00 no

loop_
_geom_bond_atom_site_label_1
_geom_bond_atom_site_label_2
_geom_bond_distance
_geom_bond_publ_flag
O1 C16 1.365(2) yes
O1 C19 1.428(3) yes
O2 C10 1.362(2) yes
O2 C23 1.431(3) yes
N1 C10 1.311(3) yes
N1 C11 1.357(2) yes
N2 C1 1.139(3) yes
C1 C2 1.436(3) no
C2 C3 1.389(3) no
C2 C7 1.381(3) no
C3 C4 1.377(3) no
C4 C5 1.384(3) no
C5 C6 1.393(3) no
C5 C8 1.486(3) no
C6 C7 1.383(3) no
C8 C9 1.381(3) no
C8 C12 1.394(3) no
C9 C10 1.390(3) no
C11 C12 1.389(3) no
C11 C13 1.477(3) no
C13 C14 1.388(3) no
C13 C18 1.391(3) no
C14 C15 1.380(3) no
C15 C16 1.383(3) no
C16 C17 1.388(3) no
C17 C18 1.365(3) no
C19 C20 1.497(3) no
C20 C21 1.516(3) no
C21 C22 1.512(3) no
C3 H3 0.9300 no
C4 H4 0.9300 no
C6 H6 0.9300 no
C7 H7 0.9300 no
C9 H9 0.9300 no
C12 H12 0.9300 no
C14 H14 0.9300 no
C15 H15 0.9300 no
C17 H17 0.9300 no
C18 H18 0.9300 no
C19 H19A 1.03(2) no
C19 H19B 0.96(2) no
C20 H20A 0.9700 no
C20 H20B 0.9700 no
C21 H21A 0.9700 no
C21 H21B 0.9700 no
C22 H22A 0.9600 no
C22 H22B 0.9600 no
C22 H22C 0.9600 no
C23 H23A 0.9600 no
C23 H23B 0.9600 no
C23 H23C 0.9600 no

loop_
_geom_contact_atom_site_label_1
_geom_contact_atom_site_label_2
_geom_contact_distance
_geom_contact_site_symmetry_2
_geom_contact_publ_flag
O1 H7 2.8700 2_565 no
O1 H17 2.6100 2_665 no
N1 H14 2.4600 . no
N1 H23B 2.6300 . no
N1 H23C 2.5600 . no
N2 H15 2.5900 1_465 no
N2 H3 2.8900 2_476 no
C4 C14 3.423(3) 2_566 no
C6 C17 3.586(3) 1_455 no
C9 C11 3.532(3) 2_566 no
C10 C12 3.532(3) 2_566 no
C11 C9 3.532(3) 2_566 no
C12 C10 3.532(3) 2_566 no
C14 C4 3.423(3) 2_566 no
C17 C6 3.586(3) 1_655 no
C1 H20B 3.0400 2_565 no
C3 H9 3.0200 2_466 no
C4 H9 2.7500 . no
C6 H12 2.6900 . no
C9 H4 2.7000 . no
C12 H18 2.6700 . no
C12 H6 2.7000 . no
C12 H20A 2.9500 1_455 no
C13 H4 3.0100 2_566 no
C14 H4 2.7700 2_566 no
C15 H19A 2.737(19) . no
C15 H19B 2.822(19) . no
C18 H12 2.6900 . no
C19 H15 2.5600 . no
H3 N2 2.8900 2_476 no
H4 C9 2.7000 . no
H4 H9 2.2700 . no
H4 C13 3.0100 2_566 no
H4 C14 2.7700 2_566 no
H6 C12 2.7000 . no
H6 H12 2.2400 . no
H7 O1 2.8700 2_565 no
H9 C4 2.7500 . no
H9 H4 2.2700 . no
H9 C3 3.0200 2_466 no
H12 C6 2.6900 . no
H12 C18 2.6900 . no
H12 H6 2.2400 . no
H12 H18 2.1300 . no
H14 N1 2.4600 . no
H15 N2 2.5900 1_645 no
H15 C19 2.5600 . no
H15 H19A 2.3000 . no
H15 H19B 2.3900 . no
H17 O1 2.6100 2_665 no
H18 C12 2.6700 . no
H18 H12 2.1300 . no
H19A C15 2.737(19) . no
H19A H15 2.3000 . no
H19A H21B 2.5700 . no
H19B C15 2.822(19) . no
H19B H15 2.3900 . no
H19B H21A 2.5600 . no
H20A C12 2.9500 1_655 no
H20A H22A 2.5500 . no
H20B H22B 2.5100 . no
H20B C1 3.0400 2_565 no
H21A H19B 2.5600 . no
H21B H19A 2.5700 . no
H22A H20A 2.5500 . no
H22B H20B 2.5100 . no
H22C H22C 2.6000 2_755 no
H23B N1 2.6300 . no
H23C N1 2.5600 . no

loop_
_geom_hbond_atom_site_label_D
_geom_hbond_atom_site_label_H
_geom_hbond_atom_site_label_A
_geom_hbond_distance_DH
_geom_hbond_distance_HA
_geom_hbond_distance_DA
_geom_hbond_angle_DHA
_geom_hbond_site_symmetry_A
_geom_hbond_publ_flag
C14 H14 N1 0.9300 2.4600 2.799(3) 101.00 . yes
C15 H15 N2 0.9300 2.5900 3.460(3) 156.00 1_645 yes

loop_
_geom_torsion_atom_site_label_1
_geom_torsion_atom_site_label_2
_geom_torsion_atom_site_label_3
_geom_torsion_atom_site_label_4
_geom_torsion
_geom_torsion_publ_flag
C16 O1 C19 C20 176.67(16) no
C19 O1 C16 C15 -1.3(3) no
C19 O1 C16 C17 179.53(17) no
C23 O2 C10 C9 179.88(17) no
C23 O2 C10 N1 -0.6(3) no
C11 N1 C10 O2 -177.62(16) no
C10 N1 C11 C13 177.90(16) no
C10 N1 C11 C12 -1.6(3) no
C11 N1 C10 C9 1.8(3) no
C7 C2 C3 C4 0.2(3) no
C1 C2 C3 C4 179.7(2) no
C3 C2 C7 C6 0.1(3) no
C1 C2 C7 C6 -179.4(2) no
C2 C3 C4 C5 -0.2(3) no
C3 C4 C5 C8 178.14(18) no
C3 C4 C5 C6 -0.2(3) no
C6 C5 C8 C12 29.0(3) no
C4 C5 C6 C7 0.5(3) no
C4 C5 C8 C12 -149.28(19) no
C4 C5 C8 C9 29.4(3) no
C6 C5 C8 C9 -152.28(19) no
C8 C5 C6 C7 -177.82(18) no
C5 C6 C7 C2 -0.5(3) no
C5 C8 C12 C11 179.23(17) no
C9 C8 C12 C11 0.5(3) no
C12 C8 C9 C10 -0.3(3) no
C5 C8 C9 C10 -179.03(17) no
C8 C9 C10 N1 -0.9(3) no
C8 C9 C10 O2 178.56(17) no
C13 C11 C12 C8 -178.98(17) no
N1 C11 C13 C14 8.1(2) no
C12 C11 C13 C14 -172.44(17) no
C12 C11 C13 C18 9.3(3) no
N1 C11 C12 C8 0.5(3) no
N1 C11 C13 C18 -170.22(17) no
C14 C13 C18 C17 0.3(3) no
C11 C13 C14 C15 -178.02(17) no
C11 C13 C18 C17 178.70(18) no
C18 C13 C14 C15 0.4(3) no
C13 C14 C15 C16 -0.5(3) no
C14 C15 C16 C17 -0.2(3) no
C14 C15 C16 O1 -179.37(17) no
C15 C16 C17 C18 0.9(3) no
O1 C16 C17 C18 -179.87(18) no
C16 C17 C18 C13 -1.0(3) no
O1 C19 C20 C21 179.36(16) no
C19 C20 C21 C22 178.32(18) no
